data_7226261
loop_
_publ_author_name
'Blanco, V\'ictor'
'Abella, Dolores'
'Rama, Tamara'
'Alvari\~no, Cristina'
'Garc\'ia, Marcos D.'
'Peinador, Carlos'
'Quintela, Jos\'e Mar\'ia'

_publ_section_title
;
 Guest-induced stereoselective self-assembly of quinoline-containing
 Pd(II) and Pt(II) metallacycles
;
_journal_name_full 'RSC Adv.'
_journal_paper_doi 10.1039/C6RA14909J
_journal_year 2016
_chemical_formula_sum 'C64 H76 N16 O36 Pd2'
_chemical_formula_weight 1858.20
_space_group_crystal_system triclinic
_space_group_IT_number 2
_space_group_name_Hall '-P 1'
_space_group_name_H-M_alt 'P -1'
_symmetry_space_group_name_Hall '-P 1'
_symmetry_space_group_name_H-M 'P -1'
_atom_sites_solution_hydrogens geom
_audit_creation_method SHELXL-2014/7
_audit_update_record
;
2016-07-27 deposited with the CCDC.
2016-08-16 downloaded from the CCDC.
;
_cell_angle_alpha 66.448(2)
_cell_angle_beta 80.549(2)
_cell_angle_gamma 83.081(2)
_cell_formula_units_Z 1
_cell_length_a 12.4048(12)
_cell_length_b 13.2527(13)
_cell_length_c 13.3614(13)
_cell_measurement_reflns_used 12362
_cell_measurement_temperature 100(2)
_cell_measurement_theta_max 56.449
_cell_measurement_theta_min 4.874
_cell_volume 1982.6(3)
_computing_cell_refinement 'Bruker SMART V5.624'
_computing_data_collection 'Bruker SMART V5.624'
_computing_data_reduction 'SAINT V6.28A (Bruker)'
_computing_molecular_graphics 'ORTEP3, Chimera 1.10.2'
_computing_publication_material 'ORTEP3, Chimera 1.10.2'
_computing_structure_refinement 'SHELXL-2014/7 (Sheldrick, 2014)'
_computing_structure_solution 'SHELXT-2014 (Sheldrick, 2014)'
_diffrn_ambient_temperature 100(2)
_diffrn_measured_fraction_theta_full 0.999
_diffrn_measured_fraction_theta_max 0.986
_diffrn_measurement_device_type 'Bruker Smart 1K'
_diffrn_radiation_type MoK\a
_diffrn_radiation_wavelength 0.71073
_diffrn_reflns_av_R_equivalents 0.0292
_diffrn_reflns_av_unetI/netI 0.0380
_diffrn_reflns_Laue_measured_fraction_full 0.999
_diffrn_reflns_Laue_measured_fraction_max 0.986
_diffrn_reflns_limit_h_max 16
_diffrn_reflns_limit_h_min -16
_diffrn_reflns_limit_k_max 17
_diffrn_reflns_limit_k_min -17
_diffrn_reflns_limit_l_max 17
_diffrn_reflns_limit_l_min -17
_diffrn_reflns_number 26214
_diffrn_reflns_point_group_measured_fraction_full 0.999
_diffrn_reflns_point_group_measured_fraction_max 0.986
_diffrn_reflns_theta_full 25.242
_diffrn_reflns_theta_max 28.372
_diffrn_reflns_theta_min 1.679
_exptl_absorpt_coefficient_mu 0.554
_exptl_absorpt_correction_T_max 0.889
_exptl_absorpt_correction_T_min 0.6177
_exptl_absorpt_correction_type multi-scan
_exptl_crystal_colour orange
_exptl_crystal_density_diffrn 1.556
_exptl_crystal_description prism
_exptl_crystal_F_000 952
_exptl_crystal_size_max 0.434
_exptl_crystal_size_mid 0.377
_exptl_crystal_size_min 0.217
_refine_diff_density_max 2.202
_refine_diff_density_min -1.083
_refine_diff_density_rms 0.145
_refine_ls_extinction_method none
_refine_ls_goodness_of_fit_ref 1.051
_refine_ls_hydrogen_treatment constr
_refine_ls_matrix_type full
_refine_ls_number_parameters 533
_refine_ls_number_reflns 9786
_refine_ls_number_restraints 48
_refine_ls_restrained_S_all 1.051
_refine_ls_R_factor_all 0.0800
_refine_ls_R_factor_gt 0.0645
_refine_ls_shift/su_max 0.002
_refine_ls_shift/su_mean 0.000
_refine_ls_structure_factor_coef Fsqd
_refine_ls_weighting_details 'w=1/[\s^2^(Fo^2^)+(0.1171P)^2^+5.0089P] where P=(Fo^2^+2Fc^2^)/3'
_refine_ls_weighting_scheme calc
_refine_ls_wR_factor_gt 0.1827
_refine_ls_wR_factor_ref 0.1947
_reflns_Friedel_coverage 0.000
_reflns_number_gt 7989
_reflns_number_total 9786
_reflns_threshold_expression 'I > 2\s(I)'
_cod_data_source_file c6ra14909j2.cif
_cod_data_source_block shelx
_cod_database_code 7226261
_shelx_shelxl_version_number 2014/7
_shelx_space_group_comment
;
The symmetry employed for this shelxl refinement is uniquely defined
by the following loop, which should always be used as a source of
symmetry information in preference to the above space-group names.
They are only intended as comments.
;
_shelx_estimated_absorpt_t_min 0.795
_shelx_estimated_absorpt_t_max 0.889

loop_
_space_group_symop_operation_xyz
'x, y, z'
'-x, -y, -z'

loop_
_atom_site_label
_atom_site_type_symbol
_atom_site_fract_x
_atom_site_fract_y
_atom_site_fract_z
_atom_site_U_iso_or_equiv
_atom_site_adp_type
_atom_site_occupancy
_atom_site_site_symmetry_order
_atom_site_calc_flag
_atom_site_refinement_flags_posn
_atom_site_refinement_flags_adp
C1 C 0.3213(4) 0.2051(4) 0.9945(4) 0.0341(10) Uani 1 1 d . .
H1 H 0.3510 0.1330 1.0033 0.041 Uiso 1 1 calc R U
C2 C 0.3629(4) 0.2939(4) 0.9037(4) 0.0328(9) Uani 1 1 d . .
H2 H 0.4196 0.2823 0.8515 0.039 Uiso 1 1 calc R U
C3 C 0.3205(3) 0.4012(3) 0.8894(3) 0.0248(8) Uani 1 1 d . .
C4 C 0.2377(4) 0.4122(3) 0.9683(4) 0.0283(8) Uani 1 1 d . .
H4 H 0.2069 0.4834 0.9620 0.034 Uiso 1 1 calc R U
C5 C 0.1998(3) 0.3194(4) 1.0567(4) 0.0288(8) Uani 1 1 d . .
H5 H 0.1425 0.3286 1.1096 0.035 Uiso 1 1 calc R U
C6 C 0.5082(4) 0.5848(4) 0.6515(4) 0.0304(9) Uani 1 1 d . .
H6 H 0.5777 0.5799 0.6109 0.036 Uiso 1 1 calc R U
C7 C 0.4668(4) 0.4922(3) 0.7344(3) 0.0282(8) Uani 1 1 d . .
H7 H 0.5074 0.4232 0.7503 0.034 Uiso 1 1 calc R U
C8 C 0.3653(3) 0.4983(3) 0.7956(3) 0.0249(8) Uani 1 1 d . .
C9 C 0.3079(4) 0.6015(4) 0.7667(4) 0.0320(9) Uani 1 1 d . .
H9 H 0.2381 0.6089 0.8056 0.038 Uiso 1 1 calc R U
C10 C 0.3523(4) 0.6924(4) 0.6821(4) 0.0337(9) Uani 1 1 d . .
H10 H 0.3128 0.7622 0.6626 0.040 Uiso 1 1 calc R U
C11 C 0.5011(4) 0.7836(4) 0.5410(4) 0.0329(10) Uani 1 1 d . .
H11A H 0.4429 0.8410 0.5108 0.040 Uiso 1 1 calc R U
H11B H 0.5430 0.7655 0.4800 0.040 Uiso 1 1 calc R U
C12 C 0.7551(4) 0.8199(3) 0.6481(4) 0.0307(9) Uani 1 1 d . .
C13 C 0.6839(4) 0.7896(4) 0.5920(4) 0.0327(9) Uani 1 1 d . .
H13 H 0.7120 0.7429 0.5540 0.039 Uiso 1 1 calc R U
C14 C 0.5769(4) 0.8263(3) 0.5920(3) 0.0298(9) Uani 1 1 d . .
C15 C 0.5374(4) 0.9018(3) 0.6432(3) 0.0290(9) Uani 1 1 d . .
C16 C 0.4287(4) 0.9518(4) 0.6424(4) 0.0345(10) Uani 1 1 d . .
H16 H 0.3788 0.9358 0.6046 0.041 Uiso 1 1 calc R U
C17 C 0.3947(4) 1.0225(4) 0.6952(4) 0.0368(10) Uani 1 1 d . .
H17 H 0.3218 1.0541 0.6949 0.044 Uiso 1 1 calc R U
C18 C 0.4692(4) 1.0476(4) 0.7499(4) 0.0364(10) Uani 1 1 d . .
H18 H 0.4461 1.0967 0.7862 0.044 Uiso 1 1 calc R U
C19 C 0.5747(4) 1.0022(4) 0.7513(4) 0.0309(9) Uani 1 1 d . .
H19 H 0.6237 1.0204 0.7884 0.037 Uiso 1 1 calc R U
C20 C 0.6111(4) 0.9291(3) 0.6987(3) 0.0274(8) Uani 1 1 d . .
C21 C 0.8710(4) 0.7760(5) 0.6475(5) 0.0421(11) Uani 1 1 d . .
H21A H 0.9138 0.8198 0.6691 0.063 Uiso 1 1 calc R U
H21B H 0.9008 0.7803 0.5734 0.063 Uiso 1 1 calc R U
H21C H 0.8750 0.6990 0.6996 0.063 Uiso 1 1 calc R U
C22 C 0.0258(6) -0.0505(6) 1.1881(5) 0.068(2) Uani 1 1 d . .
H22A H -0.0459 -0.0202 1.2123 0.082 Uiso 1 1 calc R U
H22B H 0.0123 -0.0953 1.1477 0.082 Uiso 1 1 calc R U
C23 C 0.0772(6) -0.1190(5) 1.2819(5) 0.0558(16) Uani 1 1 d . .
H23A H 0.1362 -0.1668 1.2607 0.067 Uiso 1 1 calc R U
H23B H 0.0229 -0.1672 1.3381 0.067 Uiso 1 1 calc R U
C24 C 0.5395(3) 0.5202(4) -0.0472(3) 0.0262(8) Uani 1 1 d . .
C25 C 0.5380(4) 0.6347(4) -0.1145(3) 0.0298(9) Uani 1 1 d . .
H25 H 0.5914 0.6617 -0.1771 0.036 Uiso 1 1 calc R U
C26 C 0.4605(4) 0.7053(4) -0.0897(4) 0.0324(9) Uani 1 1 d . .
H26 H 0.4599 0.7816 -0.1357 0.039 Uiso 1 1 calc R U
C27 C 0.3808(4) 0.6675(4) 0.0033(4) 0.0330(9) Uani 1 1 d . .
H27 H 0.3270 0.7183 0.0191 0.040 Uiso 1 1 calc R U
C28 C 0.3808(4) 0.5578(4) 0.0708(3) 0.0283(8) Uani 1 1 d . .
C29 C 0.2332(4) 0.5908(4) 0.1949(4) 0.0393(11) Uani 1 1 d . .
H29A H 0.1817 0.6246 0.1394 0.047 Uiso 1 1 calc R U
H29B H 0.2737 0.6503 0.1958 0.047 Uiso 1 1 calc R U
C30 C 0.1703(4) 0.5345(5) 0.3061(4) 0.0419(11) Uani 1 1 d . .
H30A H 0.1106 0.5856 0.3204 0.050 Uiso 1 1 calc R U
H30B H 0.1371 0.4693 0.3081 0.050 Uiso 1 1 calc R U
C31 C 0.1829(5) 0.4703(6) 0.4988(5) 0.0531(14) Uani 1 1 d . .
H31A H 0.1409 0.4050 0.5170 0.064 Uiso 1 1 calc R U
H31B H 0.1306 0.5319 0.5023 0.064 Uiso 1 1 calc R U
C32 C 0.2632(6) 0.4449(6) 0.5799(5) 0.0554(15) Uani 1 1 d . .
H32A H 0.3133 0.5056 0.5536 0.067 Uiso 1 1 calc R U
H32B H 0.2229 0.4408 0.6517 0.067 Uiso 1 1 calc R U
N1 N 0.2414(3) 0.2164(3) 1.0701(3) 0.0264(7) Uani 1 1 d . .
N2 N 0.4509(3) 0.6828(3) 0.6274(3) 0.0288(8) Uani 1 1 d . .
N3 N 0.7183(3) 0.8850(3) 0.7013(3) 0.0256(7) Uani 1 1 d . .
N4 N 0.0938(3) 0.0419(3) 1.1131(3) 0.0318(8) Uani 1 1 d . .
H4A H 0.0499 0.1012 1.0768 0.038 Uiso 1 1 calc R U
H4B H 0.1384 0.0213 1.0623 0.038 Uiso 1 1 calc R U
N5 N 0.1242(3) -0.0532(3) 1.3297(3) 0.0327(8) Uani 1 1 d . .
H5A H 0.1784 -0.0940 1.3696 0.039 Uiso 1 1 calc R U
H5B H 0.0715 -0.0326 1.3750 0.039 Uiso 1 1 calc R U
N6 N 0.1522(4) 0.9561(5) 0.5754(4) 0.0535(12) Uani 1 1 d . U
N7 N 0.6227(4) 0.2767(4) 0.6508(5) 0.0507(12) Uani 1 1 d . .
N8 N 0.1141(7) -0.2488(7) 0.9015(6) 0.088(2) Uani 1 1 d . U
O1 O 0.2296(3) 0.9205(3) 0.5254(3) 0.0481(9) Uani 1 1 d . U
O2 O 0.1567(4) 1.0372(4) 0.6008(4) 0.0612(11) Uani 1 1 d . U
O3 O 0.0646(6) 0.9251(10) 0.5836(11) 0.198(6) Uani 1 1 d . U
O4 O 0.5566(5) 0.3486(5) 0.5894(5) 0.0783(16) Uani 1 1 d . .
O5 O 0.6998(5) 0.2414(4) 0.6030(5) 0.0866(19) Uani 1 1 d . .
O6 O 0.6000(5) 0.2503(4) 0.7512(4) 0.0727(15) Uani 1 1 d . .
O7 O 0.1718(11) -0.1995(7) 0.8121(7) 0.181(5) Uani 1 1 d . U
O8 O 0.0940(4) -0.1992(4) 0.9672(5) 0.0729(14) Uani 1 1 d . U
O9 O 0.0819(4) -0.3485(5) 0.9296(5) 0.0785(15) Uani 1 1 d . U
O10 O 0.3090(3) 0.5133(3) 0.1651(3) 0.0325(7) Uani 1 1 d . .
O11 O 0.2423(3) 0.5004(4) 0.3897(3) 0.0461(9) Uani 1 1 d . .
O12 O 0.3246(4) 0.3458(4) 0.5943(4) 0.0699(14) Uani 1 1 d . .
H12 H 0.2824 0.2940 0.6173 0.105 Uiso 1 1 calc R U
O13 O 0.1183(4) 0.7037(4) 0.5694(4) 0.0684(13) Uani 1 1 d . .
O14 O 0.0410(5) 0.5534(5) 0.7823(5) 0.0852(17) Uani 1 1 d . .
O15 O 0.0488(5) 0.3251(5) 0.8421(5) 0.0852(17) Uani 1 1 d . .
O16 O 0.2030(4) 0.1911(4) 0.7779(4) 0.0660(13) Uani 1 1 d . .
O17 O 0.2213(3) -0.0202(3) 0.9402(3) 0.0476(9) Uani 1 1 d . .
O18 O 0.4134(3) -0.0726(3) 1.0339(4) 0.0491(9) Uani 1 1 d . .
Pd1 Pd 0.18565(3) 0.08270(3) 1.20318(3) 0.02551(12) Uani 1 1 d . .

loop_
_atom_site_aniso_label
_atom_site_aniso_U_11
_atom_site_aniso_U_22
_atom_site_aniso_U_33
_atom_site_aniso_U_23
_atom_site_aniso_U_13
_atom_site_aniso_U_12
C1 0.040(2) 0.023(2) 0.034(2) -0.0061(18) 0.0029(19) -0.0079(17)
C2 0.039(2) 0.023(2) 0.032(2) -0.0081(17) 0.0065(18) -0.0107(17)
C3 0.0267(19) 0.0232(19) 0.0246(19) -0.0058(15) -0.0080(15) -0.0081(15)
C4 0.030(2) 0.0217(19) 0.030(2) -0.0058(16) -0.0063(17) -0.0035(15)
C5 0.0251(19) 0.027(2) 0.029(2) -0.0050(17) -0.0029(16) -0.0043(16)
C6 0.039(2) 0.029(2) 0.026(2) -0.0108(17) -0.0009(17) -0.0141(17)
C7 0.036(2) 0.0222(19) 0.026(2) -0.0081(16) -0.0029(17) -0.0103(16)
C8 0.031(2) 0.0220(18) 0.0228(18) -0.0065(15) -0.0050(15) -0.0107(15)
C9 0.032(2) 0.024(2) 0.034(2) -0.0036(17) -0.0026(18) -0.0085(17)
C10 0.039(2) 0.023(2) 0.034(2) -0.0045(18) -0.0055(19) -0.0077(17)
C11 0.046(3) 0.027(2) 0.024(2) -0.0032(17) -0.0046(18) -0.0181(18)
C12 0.039(2) 0.0207(19) 0.028(2) -0.0038(16) 0.0009(17) -0.0110(16)
C13 0.049(3) 0.024(2) 0.023(2) -0.0063(16) 0.0005(18) -0.0143(18)
C14 0.044(2) 0.0230(19) 0.0196(18) -0.0013(15) -0.0030(17) -0.0172(17)
C15 0.037(2) 0.0242(19) 0.0230(19) -0.0025(16) -0.0029(16) -0.0161(17)
C16 0.037(2) 0.033(2) 0.032(2) -0.0059(18) -0.0088(18) -0.0137(18)
C17 0.035(2) 0.035(2) 0.037(2) -0.008(2) -0.0045(19) -0.0087(19)
C18 0.039(2) 0.035(2) 0.038(2) -0.017(2) -0.005(2) -0.0058(19)
C19 0.032(2) 0.032(2) 0.032(2) -0.0127(18) -0.0049(17) -0.0099(17)
C20 0.032(2) 0.0237(19) 0.0231(19) -0.0026(15) -0.0025(16) -0.0135(16)
C21 0.044(3) 0.041(3) 0.046(3) -0.022(2) -0.007(2) 0.002(2)
C22 0.080(5) 0.075(4) 0.048(3) -0.007(3) -0.015(3) -0.053(4)
C23 0.082(4) 0.042(3) 0.044(3) -0.007(2) -0.014(3) -0.037(3)
C24 0.031(2) 0.029(2) 0.0231(19) -0.0105(16) -0.0047(16) -0.0144(16)
C25 0.035(2) 0.033(2) 0.0230(19) -0.0087(17) -0.0044(16) -0.0159(17)
C26 0.043(3) 0.026(2) 0.027(2) -0.0065(17) -0.0064(18) -0.0119(18)
C27 0.035(2) 0.033(2) 0.034(2) -0.0149(19) -0.0041(18) -0.0082(18)
C28 0.031(2) 0.033(2) 0.0251(19) -0.0127(17) -0.0020(16) -0.0142(17)
C29 0.037(3) 0.043(3) 0.043(3) -0.022(2) 0.001(2) -0.010(2)
C30 0.033(2) 0.059(3) 0.043(3) -0.028(3) 0.001(2) -0.015(2)
C31 0.050(3) 0.073(4) 0.044(3) -0.034(3) 0.006(2) -0.009(3)
C32 0.064(4) 0.061(4) 0.043(3) -0.023(3) -0.003(3) -0.008(3)
N1 0.0254(17) 0.0239(16) 0.0278(17) -0.0063(14) -0.0041(13) -0.0068(13)
N2 0.040(2) 0.0230(17) 0.0221(16) -0.0033(13) -0.0055(14) -0.0160(15)
N3 0.0299(17) 0.0203(16) 0.0238(16) -0.0035(13) -0.0032(13) -0.0102(13)
N4 0.0282(18) 0.034(2) 0.0316(19) -0.0095(16) -0.0035(15) -0.0103(15)
N5 0.035(2) 0.0297(19) 0.0292(19) -0.0046(15) -0.0026(15) -0.0150(15)
N6 0.048(3) 0.064(3) 0.051(3) -0.024(2) 0.010(2) -0.022(2)
N7 0.044(3) 0.058(3) 0.065(3) -0.041(3) 0.003(2) -0.013(2)
N8 0.108(6) 0.080(4) 0.059(4) -0.024(3) 0.003(4) 0.023(4)
O1 0.041(2) 0.046(2) 0.050(2) -0.0094(18) -0.0091(17) -0.0062(16)
O2 0.071(3) 0.059(3) 0.059(3) -0.026(2) -0.003(2) -0.020(2)
O3 0.093(5) 0.266(11) 0.354(15) -0.269(12) 0.108(7) -0.107(6)
O4 0.073(3) 0.089(4) 0.103(4) -0.062(4) -0.035(3) 0.007(3)
O5 0.071(3) 0.057(3) 0.104(4) -0.021(3) 0.029(3) 0.008(3)
O6 0.116(4) 0.057(3) 0.053(3) -0.025(2) 0.007(3) -0.044(3)
O7 0.297(13) 0.080(5) 0.084(5) 0.009(4) 0.064(7) 0.023(6)
O8 0.069(3) 0.066(3) 0.091(4) -0.038(3) -0.017(3) 0.005(3)
O9 0.065(3) 0.072(3) 0.103(4) -0.046(3) 0.004(3) 0.003(3)
O10 0.0347(16) 0.0348(16) 0.0311(16) -0.0159(14) 0.0038(13) -0.0140(13)
O11 0.0362(18) 0.069(3) 0.043(2) -0.0310(19) -0.0006(15) -0.0098(17)
O12 0.078(3) 0.066(3) 0.051(3) -0.017(2) 0.016(2) 0.000(3)
O13 0.068(3) 0.056(3) 0.074(3) -0.017(2) -0.004(2) -0.014(2)
O14 0.070(3) 0.080(4) 0.096(4) -0.011(3) -0.033(3) -0.018(3)
O15 0.067(3) 0.081(4) 0.101(4) -0.031(3) -0.003(3) -0.007(3)
O16 0.068(3) 0.054(3) 0.068(3) -0.019(2) 0.013(2) -0.021(2)
O17 0.044(2) 0.054(2) 0.046(2) -0.0203(18) -0.0038(17) -0.0072(17)
O18 0.051(2) 0.043(2) 0.057(2) -0.0211(19) -0.0150(19) -0.0050(17)
Pd1 0.02618(18) 0.02274(17) 0.02415(17) -0.00308(12) -0.00251(11) -0.01110(11)

loop_
_atom_type_symbol
_atom_type_description
_atom_type_scat_dispersion_real
_atom_type_scat_dispersion_imag
_atom_type_scat_source
C C 0.0033 0.0016 'International Tables Vol C Tables 4.2.6.8 and 6.1.1.4'
H H 0.0000 0.0000 'International Tables Vol C Tables 4.2.6.8 and 6.1.1.4'
N N 0.0061 0.0033 'International Tables Vol C Tables 4.2.6.8 and 6.1.1.4'
O O 0.0106 0.0060 'International Tables Vol C Tables 4.2.6.8 and 6.1.1.4'
Pd Pd -0.9988 1.0072 'International Tables Vol C Tables 4.2.6.8 and 6.1.1.4'

loop_
_geom_angle_atom_site_label_1
_geom_angle_atom_site_label_2
_geom_angle_atom_site_label_3
_geom_angle
_geom_angle_site_symmetry_1
_geom_angle_site_symmetry_3
N1 C1 C2 123.0(4) . .
N1 C1 H1 118.5 . .
C2 C1 H1 118.5 . .
C1 C2 C3 119.4(4) . .
C1 C2 H2 120.3 . .
C3 C2 H2 120.3 . .
C4 C3 C2 117.3(4) . .
C4 C3 C8 121.7(4) . .
C2 C3 C8 121.0(4) . .
C3 C4 C5 120.0(4) . .
C3 C4 H4 120.0 . .
C5 C4 H4 120.0 . .
N1 C5 C4 122.4(4) . .
N1 C5 H5 118.8 . .
C4 C5 H5 118.8 . .
N2 C6 C7 120.3(4) . .
N2 C6 H6 119.8 . .
C7 C6 H6 119.8 . .
C6 C7 C8 120.5(4) . .
C6 C7 H7 119.8 . .
C8 C7 H7 119.8 . .
C7 C8 C9 117.3(4) . .
C7 C8 C3 122.0(4) . .
C9 C8 C3 120.7(4) . .
C10 C9 C8 120.3(4) . .
C10 C9 H9 119.8 . .
C8 C9 H9 119.8 . .
N2 C10 C9 120.2(4) . .
N2 C10 H10 119.9 . .
C9 C10 H10 119.9 . .
N2 C11 C14 109.1(3) . .
N2 C11 H11A 109.9 . .
C14 C11 H11A 109.9 . .
N2 C11 H11B 109.9 . .
C14 C11 H11B 109.9 . .
H11A C11 H11B 108.3 . .
N3 C12 C13 120.7(4) . .
N3 C12 C21 120.0(4) . .
C13 C12 C21 119.3(4) . .
C14 C13 C12 121.2(4) . .
C14 C13 H13 119.4 . .
C12 C13 H13 119.4 . .
C13 C14 C15 118.9(4) . .
C13 C14 C11 119.7(4) . .
C15 C14 C11 121.4(4) . .
C14 C15 C20 117.8(4) . .
C14 C15 C16 124.2(4) . .
C20 C15 C16 118.0(4) . .
C17 C16 C15 121.4(4) . .
C17 C16 H16 119.3 . .
C15 C16 H16 119.3 . .
C16 C17 C18 119.3(5) . .
C16 C17 H17 120.3 . .
C18 C17 H17 120.3 . .
C19 C18 C17 120.9(4) . .
C19 C18 H18 119.5 . .
C17 C18 H18 119.5 . .
C18 C19 C20 120.8(4) . .
C18 C19 H19 119.6 . .
C20 C19 H19 119.6 . .
N3 C20 C19 119.4(4) . .
N3 C20 C15 121.2(4) . .
C19 C20 C15 119.5(4) . .
C12 C21 H21A 109.5 . .
C12 C21 H21B 109.5 . .
H21A C21 H21B 109.5 . .
C12 C21 H21C 109.5 . .
H21A C21 H21C 109.5 . .
H21B C21 H21C 109.5 . .
C23 C22 N4 111.8(5) . .
C23 C22 H22A 109.3 . .
N4 C22 H22A 109.3 . .
C23 C22 H22B 109.3 . .
N4 C22 H22B 109.3 . .
H22A C22 H22B 107.9 . .
C22 C23 N5 111.6(5) . .
C22 C23 H23A 109.3 . .
N5 C23 H23A 109.3 . .
C22 C23 H23B 109.3 . .
N5 C23 H23B 109.3 . .
H23A C23 H23B 108.0 . .
C25 C24 C24 120.0(5) . 2_665
C25 C24 C28 122.1(4) . 2_665
C24 C24 C28 117.8(5) 2_665 2_665
C26 C25 C24 120.2(4) . .
C26 C25 H25 119.9 . .
C24 C25 H25 119.9 . .
C25 C26 C27 121.1(4) . .
C25 C26 H26 119.5 . .
C27 C26 H26 119.5 . .
C28 C27 C26 120.2(4) . .
C28 C27 H27 119.9 . .
C26 C27 H27 119.9 . .
C27 C28 O10 124.7(4) . .
C27 C28 C24 120.6(4) . 2_665
O10 C28 C24 114.7(4) . 2_665
O10 C29 C30 110.5(4) . .
O10 C29 H29A 109.5 . .
C30 C29 H29A 109.5 . .
O10 C29 H29B 109.5 . .
C30 C29 H29B 109.5 . .
H29A C29 H29B 108.1 . .
O11 C30 C29 109.9(4) . .
O11 C30 H30A 109.7 . .
C29 C30 H30A 109.7 . .
O11 C30 H30B 109.7 . .
C29 C30 H30B 109.7 . .
H30A C30 H30B 108.2 . .
O11 C31 C32 108.8(5) . .
O11 C31 H31A 109.9 . .
C32 C31 H31A 109.9 . .
O11 C31 H31B 109.9 . .
C32 C31 H31B 109.9 . .
H31A C31 H31B 108.3 . .
O12 C32 C31 112.2(6) . .
O12 C32 H32A 109.2 . .
C31 C32 H32A 109.2 . .
O12 C32 H32B 109.2 . .
C31 C32 H32B 109.2 . .
H32A C32 H32B 107.9 . .
C1 N1 C5 118.0(4) . .
C1 N1 Pd1 121.0(3) . .
C5 N1 Pd1 121.0(3) . .
C10 N2 C6 121.4(4) . .
C10 N2 C11 119.4(4) . .
C6 N2 C11 119.1(4) . .
C12 N3 C20 120.1(4) . .
C12 N3 Pd1 121.7(3) . 2_667
C20 N3 Pd1 118.2(3) . 2_667
C22 N4 Pd1 109.1(3) . .
C22 N4 H4A 109.9 . .
Pd1 N4 H4A 109.9 . .
C22 N4 H4B 109.9 . .
Pd1 N4 H4B 109.9 . .
H4A N4 H4B 108.3 . .
C23 N5 Pd1 108.0(3) . .
C23 N5 H5A 110.1 . .
Pd1 N5 H5A 110.1 . .
C23 N5 H5B 110.1 . .
Pd1 N5 H5B 110.1 . .
H5A N5 H5B 108.4 . .
O3 N6 O1 118.0(6) . .
O3 N6 O2 117.0(6) . .
O1 N6 O2 123.7(5) . .
O5 N7 O6 127.3(7) . .
O5 N7 O4 115.9(6) . .
O6 N7 O4 116.8(6) . .
O7 N8 O8 115.7(9) . .
O7 N8 O9 122.8(8) . .
O8 N8 O9 121.3(7) . .
C28 O10 C29 115.8(4) . .
C30 O11 C31 112.2(4) . .
C32 O12 H12 109.5 . .
N1 Pd1 N5 176.21(14) . .
N1 Pd1 N4 92.30(15) . .
N5 Pd1 N4 83.91(15) . .
N1 Pd1 N3 90.01(14) . 2_667
N5 Pd1 N3 93.77(14) . 2_667
N4 Pd1 N3 176.80(14) . 2_667

loop_
_geom_bond_atom_site_label_1
_geom_bond_atom_site_label_2
_geom_bond_distance
_geom_bond_site_symmetry_2
C1 N1 1.335(6) .
C1 C2 1.387(6) .
C1 H1 0.9500 .
C2 C3 1.404(6) .
C2 H2 0.9500 .
C3 C4 1.386(6) .
C3 C8 1.480(6) .
C4 C5 1.387(6) .
C4 H4 0.9500 .
C5 N1 1.351(6) .
C5 H5 0.9500 .
C6 N2 1.346(6) .
C6 C7 1.369(6) .
C6 H6 0.9500 .
C7 C8 1.397(6) .
C7 H7 0.9500 .
C8 C9 1.400(6) .
C9 C10 1.378(6) .
C9 H9 0.9500 .
C10 N2 1.338(6) .
C10 H10 0.9500 .
C11 N2 1.496(5) .
C11 C14 1.522(6) .
C11 H11A 0.9900 .
C11 H11B 0.9900 .
C12 N3 1.322(6) .
C12 C13 1.430(6) .
C12 C21 1.485(7) .
C13 C14 1.358(7) .
C13 H13 0.9500 .
C14 C15 1.423(6) .
C15 C20 1.426(6) .
C15 C16 1.429(7) .
C16 C17 1.374(7) .
C16 H16 0.9500 .
C17 C18 1.410(7) .
C17 H17 0.9500 .
C18 C19 1.373(7) .
C18 H18 0.9500 .
C19 C20 1.404(6) .
C19 H19 0.9500 .
C20 N3 1.386(6) .
C21 H21A 0.9800 .
C21 H21B 0.9800 .
C21 H21C 0.9800 .
C22 C23 1.420(9) .
C22 N4 1.485(7) .
C22 H22A 0.9900 .
C22 H22B 0.9900 .
C23 N5 1.482(6) .
C23 H23A 0.9900 .
C23 H23B 0.9900 .
C24 C25 1.420(6) .
C24 C24 1.421(8) 2_665
C24 C28 1.435(6) 2_665
C25 C26 1.355(7) .
C25 H25 0.9500 .
C26 C27 1.411(7) .
C26 H26 0.9500 .
C27 C28 1.371(6) .
C27 H27 0.9500 .
C28 O10 1.376(5) .
C28 C24 1.435(6) 2_665
C29 O10 1.438(6) .
C29 C30 1.499(7) .
C29 H29A 0.9900 .
C29 H29B 0.9900 .
C30 O11 1.441(6) .
C30 H30A 0.9900 .
C30 H30B 0.9900 .
C31 O11 1.443(7) .
C31 C32 1.503(9) .
C31 H31A 0.9900 .
C31 H31B 0.9900 .
C32 O12 1.395(8) .
C32 H32A 0.9900 .
C32 H32B 0.9900 .
N1 Pd1 2.038(4) .
N3 Pd1 2.072(3) 2_667
N4 Pd1 2.040(4) .
N4 H4A 0.9100 .
N4 H4B 0.9100 .
N5 Pd1 2.039(4) .
N5 H5A 0.9100 .
N5 H5B 0.9100 .
N6 O3 1.181(8) .
N6 O1 1.234(6) .
N6 O2 1.259(7) .
N7 O5 1.213(7) .
N7 O6 1.236(7) .
N7 O4 1.290(7) .
N8 O7 1.255(10) .
N8 O8 1.272(9) .
N8 O9 1.315(10) .
O12 H12 0.8400 .
Pd1 N3 2.072(3) 2_667

loop_
_geom_torsion_atom_site_label_1
_geom_torsion_atom_site_label_2
_geom_torsion_atom_site_label_3
_geom_torsion_atom_site_label_4
_geom_torsion
_geom_torsion_site_symmetry_1
_geom_torsion_site_symmetry_4
N1 C1 C2 C3 0.3(8) . .
C1 C2 C3 C4 -0.2(7) . .
C1 C2 C3 C8 177.9(4) . .
C2 C3 C4 C5 -0.3(6) . .
C8 C3 C4 C5 -178.3(4) . .
C3 C4 C5 N1 0.6(7) . .
N2 C6 C7 C8 -0.7(6) . .
C6 C7 C8 C9 1.5(6) . .
C6 C7 C8 C3 -176.8(4) . .
C4 C3 C8 C7 161.3(4) . .
C2 C3 C8 C7 -16.7(6) . .
C4 C3 C8 C9 -16.9(6) . .
C2 C3 C8 C9 165.1(4) . .
C7 C8 C9 C10 -1.0(6) . .
C3 C8 C9 C10 177.3(4) . .
C8 C9 C10 N2 -0.4(7) . .
N3 C12 C13 C14 -0.2(6) . .
C21 C12 C13 C14 178.9(4) . .
C12 C13 C14 C15 3.9(6) . .
C12 C13 C14 C11 -174.1(4) . .
N2 C11 C14 C13 89.9(5) . .
N2 C11 C14 C15 -88.1(5) . .
C13 C14 C15 C20 -4.2(6) . .
C11 C14 C15 C20 173.8(4) . .
C13 C14 C15 C16 175.8(4) . .
C11 C14 C15 C16 -6.2(6) . .
C14 C15 C16 C17 178.7(4) . .
C20 C15 C16 C17 -1.3(6) . .
C15 C16 C17 C18 1.0(7) . .
C16 C17 C18 C19 -0.2(7) . .
C17 C18 C19 C20 -0.3(7) . .
C18 C19 C20 N3 179.7(4) . .
C18 C19 C20 C15 0.0(7) . .
C14 C15 C20 N3 1.0(6) . .
C16 C15 C20 N3 -179.0(4) . .
C14 C15 C20 C19 -179.2(4) . .
C16 C15 C20 C19 0.8(6) . .
N4 C22 C23 N5 44.7(9) . .
C24 C24 C25 C26 -0.8(7) 2_665 .
C28 C24 C25 C26 179.4(4) 2_665 .
C24 C25 C26 C27 0.6(6) . .
C25 C26 C27 C28 0.3(7) . .
C26 C27 C28 O10 177.8(4) . .
C26 C27 C28 C24 -0.9(6) . 2_665
O10 C29 C30 O11 68.3(5) . .
O11 C31 C32 O12 -71.5(7) . .
C2 C1 N1 C5 0.0(7) . .
C2 C1 N1 Pd1 -178.9(4) . .
C4 C5 N1 C1 -0.5(6) . .
C4 C5 N1 Pd1 178.5(3) . .
C9 C10 N2 C6 1.3(7) . .
C9 C10 N2 C11 -175.9(4) . .
C7 C6 N2 C10 -0.7(6) . .
C7 C6 N2 C11 176.4(4) . .
C14 C11 N2 C10 95.0(5) . .
C14 C11 N2 C6 -82.3(5) . .
C13 C12 N3 C20 -3.1(6) . .
C21 C12 N3 C20 177.8(4) . .
C13 C12 N3 Pd1 173.5(3) . 2_667
C21 C12 N3 Pd1 -5.7(6) . 2_667
C19 C20 N3 C12 -177.1(4) . .
C15 C20 N3 C12 2.7(6) . .
C19 C20 N3 Pd1 6.3(5) . 2_667
C15 C20 N3 Pd1 -174.0(3) . 2_667
C23 C22 N4 Pd1 -29.7(8) . .
C22 C23 N5 Pd1 -36.9(7) . .
C27 C28 O10 C29 -3.1(6) . .
C24 C28 O10 C29 175.8(4) 2_665 .
C30 C29 O10 C28 -172.3(4) . .
C29 C30 O11 C31 165.9(5) . .
C32 C31 O11 C30 -175.4(5) . .
